data_2231904
loop_
_publ_author_name
'Fun, Hoong-Kun'
'Asik, Safra Izuani Jama'
'Razak, Ibrahim Abdul'
'Shetty, Shobhitha'
'Kalluraya, Balakrishna'

_publ_section_title
;
 Ethyl 2-[2-(3-methoxyphenyl)hydrazinylidene]-3-oxobutanoate
;
_journal_coeditor_code HB6413
_journal_issue 10
_journal_name_full 'Acta Crystallographica Section E'
_journal_page_first o2809
_journal_paper_doi 10.1107/S1600536811039444
_journal_volume 67
_journal_year 2011
_chemical_formula_iupac 'C13 H16 N2 O4'
_chemical_formula_moiety 'C13 H16 N2 O4'
_chemical_formula_sum 'C13 H16 N2 O4'
_chemical_formula_weight 264.28
_chemical_name_systematic
;
Ethyl 2-[2-(3-methoxyphenyl)hydrazinylidene]-3-oxobutanoate
;
_space_group_IT_number 2
_symmetry_cell_setting triclinic
_symmetry_space_group_name_Hall '-P 1'
_symmetry_space_group_name_H-M 'P -1'
_atom_sites_solution_hydrogens geom
_atom_sites_solution_primary direct
_atom_sites_solution_secondary difmap
_audit_creation_method SHELXL-97
_cell_angle_alpha 77.956(2)
_cell_angle_beta 89.394(2)
_cell_angle_gamma 72.547(2)
_cell_formula_units_Z 2
_cell_length_a 5.7796(4)
_cell_length_b 7.4691(5)
_cell_length_c 16.9842(11)
_cell_measurement_reflns_used 5306
_cell_measurement_temperature 296(2)
_cell_measurement_theta_max 31.02
_cell_measurement_theta_min 2.92
_cell_volume 682.97(8)
_computing_cell_refinement 'SAINT (Bruker, 2009)'
_computing_data_collection 'APEX2 (Bruker, 2009)'
_computing_data_reduction 'SAINT (Bruker, 2009)'
_computing_molecular_graphics 'SHELXTL (Sheldrick, 2008)'
_computing_publication_material
;
SHELXTL (Sheldrick, 2008) and PLATON (Spek, 2009)
;
_computing_structure_refinement 'SHELXTL (Sheldrick, 2008)'
_computing_structure_solution 'SHELXTL (Sheldrick, 2008)'
_diffrn_ambient_temperature 296(2)
_diffrn_measured_fraction_theta_full 0.987
_diffrn_measured_fraction_theta_max 0.987
_diffrn_measurement_device_type 'Bruker APEX DUO CCD'
_diffrn_measurement_method '\f and \w'
_diffrn_radiation_monochromator graphite
_diffrn_radiation_source 'fine-focus sealed tube'
_diffrn_radiation_type MoK\a
_diffrn_radiation_wavelength 0.71073
_diffrn_reflns_av_R_equivalents 0.0213
_diffrn_reflns_av_sigmaI/netI 0.0198
_diffrn_reflns_limit_h_max 7
_diffrn_reflns_limit_h_min -7
_diffrn_reflns_limit_k_max 9
_diffrn_reflns_limit_k_min -9
_diffrn_reflns_limit_l_max 22
_diffrn_reflns_limit_l_min -22
_diffrn_reflns_number 11969
_diffrn_reflns_theta_full 27.49
_diffrn_reflns_theta_max 27.49
_diffrn_reflns_theta_min 1.23
_diffrn_standards_number 0
_exptl_absorpt_coefficient_mu 0.096
_exptl_absorpt_correction_T_max 0.9767
_exptl_absorpt_correction_T_min 0.9417
_exptl_absorpt_correction_type multi-scan
_exptl_absorpt_process_details '(<i>SADABS</i>; Bruker, 2009)'
_exptl_crystal_colour yellow
_exptl_crystal_density_diffrn 1.285
_exptl_crystal_density_method 'not measured'
_exptl_crystal_description block
_exptl_crystal_F_000 280
_exptl_crystal_size_max 0.53
_exptl_crystal_size_mid 0.36
_exptl_crystal_size_min 0.25
_refine_diff_density_max 0.223
_refine_diff_density_min -0.203
_refine_ls_extinction_method none
_refine_ls_goodness_of_fit_ref 1.038
_refine_ls_hydrogen_treatment mixed
_refine_ls_matrix_type full
_refine_ls_number_parameters 179
_refine_ls_number_reflns 3108
_refine_ls_number_restraints 0
_refine_ls_restrained_S_all 1.038
_refine_ls_R_factor_all 0.0608
_refine_ls_R_factor_gt 0.0497
_refine_ls_shift/su_max_lt 0.001
_refine_ls_shift/su_mean 0.000
_refine_ls_structure_factor_coef Fsqd
_refine_ls_weighting_details 'calc w=1/[\s^2^(Fo^2^)+(0.1108P)^2^+0.0852P] where P=(Fo^2^+2Fc^2^)/3'
_refine_ls_weighting_scheme calc
_refine_ls_wR_factor_gt 0.1578
_refine_ls_wR_factor_ref 0.1803
_reflns_number_gt 2419
_reflns_number_total 3108
_reflns_threshold_expression I>2\s(I)
_cod_data_source_file hb6413.cif
_cod_data_source_block I
_cod_database_code 2231904
_cod_database_fobs_code 2231904

loop_
_symmetry_equiv_pos_as_xyz
'x, y, z'
'-x, -y, -z'

loop_
_atom_site_type_symbol
_atom_site_label
_atom_site_fract_x
_atom_site_fract_y
_atom_site_fract_z
_atom_site_U_iso_or_equiv
_atom_site_adp_type
_atom_site_calc_flag
_atom_site_refinement_flags
_atom_site_occupancy
_atom_site_symmetry_multiplicity
O O1 0.1556(2) 0.3160(2) 0.33318(7) 0.0707(4) Uani d . 1 1
O O2 1.1429(2) -0.1952(2) 0.34750(7) 0.0743(4) Uani d . 1 1
O O3 0.2371(2) 0.53420(17) 0.05938(7) 0.0633(3) Uani d . 1 1
O O4 -0.1755(2) 0.5181(2) 0.26261(8) 0.0777(4) Uani d . 1 1
N N1 0.5632(2) 0.27108(17) 0.15513(8) 0.0466(3) Uani d . 1 1
N N2 0.4082(2) 0.29646(16) 0.21110(7) 0.0465(3) Uani d . 1 1
C C1 0.8606(3) 0.0293(2) 0.25233(9) 0.0506(4) Uani d . 1 1
H H1A 0.7505 0.0426 0.2927 0.061 Uiso calc R 1 1
C C2 1.0931(3) -0.0981(2) 0.26917(9) 0.0522(4) Uani d . 1 1
C C3 1.2578(3) -0.1225(2) 0.20927(10) 0.0542(4) Uani d . 1 1
H H3A 1.4129 -0.2093 0.2208 0.065 Uiso calc R 1 1
C C4 1.1857(3) -0.0148(2) 0.13213(9) 0.0553(4) Uani d . 1 1
H H4A 1.2943 -0.0305 0.0915 0.066 Uiso calc R 1 1
C C5 0.9560(3) 0.1162(2) 0.11373(9) 0.0505(3) Uani d . 1 1
H H5A 0.9107 0.1890 0.0617 0.061 Uiso calc R 1 1
C C6 0.7950(2) 0.13607(19) 0.17489(8) 0.0441(3) Uani d . 1 1
C C7 0.1888(2) 0.41968(19) 0.19492(8) 0.0461(3) Uani d . 1 1
C C8 0.0353(3) 0.4262(2) 0.26510(9) 0.0528(4) Uani d . 1 1
C C9 0.0175(4) 0.3139(4) 0.40468(11) 0.0865(7) Uani d . 1 1
H H9A -0.1166 0.2641 0.3986 0.104 Uiso calc R 1 1
H H9B -0.0475 0.4429 0.4141 0.104 Uiso calc R 1 1
C C10 0.1857(5) 0.1891(5) 0.47226(13) 0.1126(10) Uani d . 1 1
H H10A 0.0990 0.1788 0.5207 0.169 Uiso calc R 1 1
H H10B 0.3132 0.2433 0.4792 0.169 Uiso calc R 1 1
H H10C 0.2545 0.0638 0.4609 0.169 Uiso calc R 1 1
C C11 0.0984(3) 0.5402(2) 0.11476(9) 0.0487(3) Uani d . 1 1
C C12 -0.1580(3) 0.6703(2) 0.09875(10) 0.0597(4) Uani d . 1 1
H H12A -0.1847 0.7315 0.0426 0.090 Uiso calc R 1 1
H H12B -0.1853 0.7663 0.1305 0.090 Uiso calc R 1 1
H H12C -0.2683 0.5963 0.1129 0.090 Uiso calc R 1 1
C C13 1.3843(3) -0.3131(4) 0.37051(12) 0.0847(6) Uani d . 1 1
H H13A 1.3949 -0.3739 0.4266 0.127 Uiso calc R 1 1
H H13B 1.4920 -0.2357 0.3616 0.127 Uiso calc R 1 1
H H13C 1.4297 -0.4096 0.3389 0.127 Uiso calc R 1 1
H H1N1 0.517(3) 0.341(3) 0.1067(12) 0.065(5) Uiso d . 1 1

loop_
_atom_site_aniso_label
_atom_site_aniso_U_11
_atom_site_aniso_U_22
_atom_site_aniso_U_33
_atom_site_aniso_U_12
_atom_site_aniso_U_13
_atom_site_aniso_U_23
O1 0.0532(7) 0.0947(9) 0.0492(6) -0.0042(6) 0.0115(5) -0.0101(6)
O2 0.0537(7) 0.0919(9) 0.0512(6) 0.0048(6) 0.0072(5) 0.0013(6)
O3 0.0516(6) 0.0726(7) 0.0522(6) -0.0059(5) 0.0090(5) -0.0036(5)
O4 0.0511(7) 0.0915(9) 0.0686(8) 0.0058(6) 0.0189(5) -0.0105(6)
N1 0.0392(6) 0.0488(6) 0.0478(6) -0.0087(5) 0.0078(5) -0.0093(5)
N2 0.0400(6) 0.0487(6) 0.0508(6) -0.0117(5) 0.0082(5) -0.0138(5)
C1 0.0434(7) 0.0565(8) 0.0474(7) -0.0094(6) 0.0133(6) -0.0106(6)
C2 0.0459(8) 0.0560(8) 0.0482(8) -0.0087(6) 0.0081(6) -0.0073(6)
C3 0.0406(7) 0.0566(8) 0.0602(9) -0.0061(6) 0.0114(6) -0.0142(6)
C4 0.0468(8) 0.0621(9) 0.0554(8) -0.0128(6) 0.0190(6) -0.0158(6)
C5 0.0471(8) 0.0526(8) 0.0486(7) -0.0124(6) 0.0115(6) -0.0086(6)
C6 0.0394(7) 0.0429(6) 0.0492(7) -0.0108(5) 0.0080(5) -0.0112(5)
C7 0.0409(7) 0.0474(7) 0.0493(7) -0.0105(5) 0.0078(5) -0.0134(6)
C8 0.0458(7) 0.0558(8) 0.0533(8) -0.0087(6) 0.0088(6) -0.0145(6)
C9 0.0712(12) 0.1166(17) 0.0559(10) -0.0087(11) 0.0213(9) -0.0142(10)
C10 0.1045(18) 0.146(2) 0.0604(13) -0.0132(17) 0.0132(12) -0.0019(14)
C11 0.0444(7) 0.0495(7) 0.0518(8) -0.0124(6) 0.0054(6) -0.0127(6)
C12 0.0452(8) 0.0624(9) 0.0617(9) -0.0073(6) 0.0031(6) -0.0054(7)
C13 0.0576(10) 0.1074(16) 0.0643(11) 0.0002(10) -0.0048(8) -0.0013(10)

loop_
_atom_type_symbol
_atom_type_description
_atom_type_scat_dispersion_real
_atom_type_scat_dispersion_imag
_atom_type_scat_source
C C 0.0033 0.0016 'International Tables Vol C Tables 4.2.6.8 and 6.1.1.4'
H H 0.0000 0.0000 'International Tables Vol C Tables 4.2.6.8 and 6.1.1.4'
N N 0.0061 0.0033 'International Tables Vol C Tables 4.2.6.8 and 6.1.1.4'
O O 0.0106 0.0060 'International Tables Vol C Tables 4.2.6.8 and 6.1.1.4'

loop_
_geom_angle_atom_site_label_1
_geom_angle_atom_site_label_2
_geom_angle_atom_site_label_3
_geom_angle
C8 O1 C9 115.96(13)
C2 O2 C13 117.72(13)
N2 N1 C6 119.45(12)
N2 N1 H1N1 117.5(13)
C6 N1 H1N1 123.0(13)
N1 N2 C7 121.32(12)
C6 C1 C2 118.99(12)
C6 C1 H1A 120.5
C2 C1 H1A 120.5
O2 C2 C1 114.90(12)
O2 C2 C3 123.92(13)
C1 C2 C3 121.17(13)
C4 C3 C2 118.42(13)
C4 C3 H3A 120.8
C2 C3 H3A 120.8
C3 C4 C5 121.74(13)
C3 C4 H4A 119.1
C5 C4 H4A 119.1
C4 C5 C6 118.40(13)
C4 C5 H5A 120.8
C6 C5 H5A 120.8
C1 C6 C5 121.26(13)
C1 C6 N1 121.21(12)
C5 C6 N1 117.53(12)
N2 C7 C11 124.15(12)
N2 C7 C8 114.01(12)
C11 C7 C8 121.84(12)
O4 C8 O1 122.46(14)
O4 C8 C7 124.99(14)
O1 C8 C7 112.55(12)
O1 C9 C10 106.80(17)
O1 C9 H9A 110.4
C10 C9 H9A 110.4
O1 C9 H9B 110.4
C10 C9 H9B 110.4
H9A C9 H9B 108.6
C9 C10 H10A 109.5
C9 C10 H10B 109.5
H10A C10 H10B 109.5
C9 C10 H10C 109.5
H10A C10 H10C 109.5
H10B C10 H10C 109.5
O3 C11 C7 118.97(13)
O3 C11 C12 119.17(13)
C7 C11 C12 121.85(13)
C11 C12 H12A 109.5
C11 C12 H12B 109.5
H12A C12 H12B 109.5
C11 C12 H12C 109.5
H12A C12 H12C 109.5
H12B C12 H12C 109.5
O2 C13 H13A 109.5
O2 C13 H13B 109.5
H13A C13 H13B 109.5
O2 C13 H13C 109.5
H13A C13 H13C 109.5
H13B C13 H13C 109.5

loop_
_geom_bond_atom_site_label_1
_geom_bond_atom_site_label_2
_geom_bond_distance
O1 C8 1.3321(19)
O1 C9 1.446(2)
O2 C2 1.3635(19)
O2 C13 1.416(2)
O3 C11 1.2286(18)
O4 C8 1.2018(18)
N1 N2 1.3029(16)
N1 C6 1.4077(17)
N1 H1N1 0.871(19)
N2 C7 1.3159(17)
C1 C6 1.379(2)
C1 C2 1.386(2)
C1 H1A 0.9300
C2 C3 1.388(2)
C3 C4 1.381(2)
C3 H3A 0.9300
C4 C5 1.385(2)
C4 H4A 0.9300
C5 C6 1.3885(19)
C5 H5A 0.9300
C7 C11 1.469(2)
C7 C8 1.479(2)
C9 C10 1.471(3)
C9 H9A 0.9700
C9 H9B 0.9700
C10 H10A 0.9600
C10 H10B 0.9600
C10 H10C 0.9600
C11 C12 1.500(2)
C12 H12A 0.9600
C12 H12B 0.9600
C12 H12C 0.9600
C13 H13A 0.9600
C13 H13B 0.9600
C13 H13C 0.9600

loop_
_geom_hbond_atom_site_label_D
_geom_hbond_atom_site_label_H
_geom_hbond_atom_site_label_A
_geom_hbond_site_symmetry_A
_geom_hbond_distance_DH
_geom_hbond_distance_HA
_geom_hbond_distance_DA
_geom_hbond_angle_DHA
_geom_hbond_publ_flag
N1 H1N1 O3 . 0.87(2) 1.87(2) 2.5629(18) 135.3(18) yes
C5 H5A O3 2_665 0.93 2.54 3.4389(19) 164 yes
C13 H13C O4 1_745 0.96 2.58 3.219(3) 124 yes
C12 H12B Cg1 1_465 0.96 2.82 3.6422(17) 145 yes

loop_
_geom_torsion_atom_site_label_1
_geom_torsion_atom_site_label_2
_geom_torsion_atom_site_label_3
_geom_torsion_atom_site_label_4
_geom_torsion
C6 N1 N2 C7 -179.23(12)
C13 O2 C2 C1 -173.78(16)
C13 O2 C2 C3 6.6(3)
C6 C1 C2 O2 179.03(14)
C6 C1 C2 C3 -1.3(2)
O2 C2 C3 C4 -179.68(15)
C1 C2 C3 C4 0.7(2)
C2 C3 C4 C5 0.4(2)
C3 C4 C5 C6 -0.9(2)
C2 C1 C6 C5 0.9(2)
C2 C1 C6 N1 -178.33(12)
C4 C5 C6 C1 0.2(2)
C4 C5 C6 N1 179.44(13)
N2 N1 C6 C1 0.4(2)
N2 N1 C6 C5 -178.85(12)
N1 N2 C7 C11 -0.8(2)
N1 N2 C7 C8 178.50(12)
C9 O1 C8 O4 -0.3(3)
C9 O1 C8 C7 -179.75(16)
N2 C7 C8 O4 -174.52(16)
C11 C7 C8 O4 4.8(3)
N2 C7 C8 O1 4.92(19)
C11 C7 C8 O1 -175.78(13)
C8 O1 C9 C10 -178.4(2)
N2 C7 C11 O3 -3.6(2)
C8 C7 C11 O3 177.20(13)
N2 C7 C11 C12 176.54(13)
C8 C7 C11 C12 -2.7(2)

loop_
_cod_related_entry_id
_cod_related_entry_database
_cod_related_entry_code
1 ChemSpider 30657031
